data_2242207
loop_
_publ_author_name
'Vatsadze, Sergey Z.'
'Manaenkova, Marina A.'
'Vasilev, Evgeny V.'
'Venskovsky, Nikolai U.'
'Khrustalev, Victor N.'

_publ_section_title
;
 Crystal structures and supramolecular features of
 9,9-dimethyl-3,7-diazabicyclo[3.3.1]nonane-2,4,6,8-tetraone,
 3,7-diazaspiro[bicyclo[3.3.1]nonane-9,1'-cyclopentane]-2,4,6,8-tetraone
 and 9-methyl-9-phenyl-3,7-diazabicyclo[3.3.1]nonane-2,4,6,8-tetraone
 dimethylformamide monosolvate
;
_journal_coeditor_code LD2140
_journal_issue 7
_journal_name_full 'Acta Crystallographica Section E'
_journal_page_first 1097
_journal_page_last 1101
_journal_paper_doi 10.1107/S2056989017009458
_journal_volume 73
_journal_year 2017
_chemical_formula_iupac 'C14 H12 N2 O4, C3 H7 N O'
_chemical_formula_moiety 'C14 H12 N2 O4, C3 H7 N O'
_chemical_formula_sum 'C17 H19 N3 O5'
_chemical_formula_weight 345.35
_chemical_name_systematic
;
9-Methyl-9-phenyl-3,7-diazabicyclo[3.3.1]nonane-2,4,6,8-tetraone
dimethylformamide monosolvate
;
_space_group_crystal_system orthorhombic
_space_group_IT_number 61
_space_group_name_Hall '-P 2ac 2ab'
_space_group_name_H-M_alt 'P b c a'
_symmetry_space_group_name_Hall '-P 2ac 2ab'
_symmetry_space_group_name_H-M 'P b c a'
_atom_sites_solution_hydrogens mixed
_atom_sites_solution_primary difmap
_atom_sites_solution_secondary difmap
_audit_creation_method SHELXL-2014/6
_cell_angle_alpha 90
_cell_angle_beta 90
_cell_angle_gamma 90
_cell_formula_units_Z 8
_cell_length_a 7.7876(5)
_cell_length_b 19.4656(12)
_cell_length_c 21.7879(13)
_cell_measurement_reflns_used 2856
_cell_measurement_temperature 120(2)
_cell_measurement_theta_max 25.99
_cell_measurement_theta_min 2.29
_cell_volume 3302.8(4)
_computing_cell_refinement
;
SAINT (Bruker, 2001)
;
_computing_data_collection
;
APEX2 (Bruker, 2005)
;
_computing_data_reduction
;
SAINT (Bruker, 2001)
;
_computing_molecular_graphics
;
SHELXTL (Sheldrick, 2008)
;
_computing_publication_material
;
SHELXTL (Sheldrick, 2008)
;
_computing_structure_refinement
;
SHELXL2014 (Sheldrick, 2015b)
;
_computing_structure_solution
;
SHELXT (Sheldrick, 2015a)
;
_diffrn_ambient_temperature 120(2)
_diffrn_measured_fraction_theta_full 1.000
_diffrn_measured_fraction_theta_max 0.997
_diffrn_measurement_device_type 'Bruker SMART 1K CCD'
_diffrn_measurement_method '\f and \w scans'
_diffrn_radiation_type MoK\a
_diffrn_radiation_wavelength 0.71073
_diffrn_reflns_av_R_equivalents 0.0898
_diffrn_reflns_limit_h_max 11
_diffrn_reflns_limit_h_min -11
_diffrn_reflns_limit_k_max 27
_diffrn_reflns_limit_k_min -27
_diffrn_reflns_limit_l_max 30
_diffrn_reflns_limit_l_min -31
_diffrn_reflns_number 41691
_diffrn_reflns_theta_full 25.242
_diffrn_reflns_theta_max 30.569
_diffrn_reflns_theta_min 1.869
_exptl_absorpt_coefficient_mu 0.104
_exptl_absorpt_correction_T_max 0.975
_exptl_absorpt_correction_T_min 0.970
_exptl_absorpt_correction_type multi-scan
_exptl_absorpt_process_details
;
(SADABS; Sheldrick, 2003)
;
_exptl_crystal_colour colourless
_exptl_crystal_density_diffrn 1.389
_exptl_crystal_description prism
_exptl_crystal_F_000 1456
_exptl_crystal_size_max 0.22
_exptl_crystal_size_mid 0.20
_exptl_crystal_size_min 0.18
_refine_diff_density_max 0.330
_refine_diff_density_min -0.256
_refine_ls_extinction_method none
_refine_ls_goodness_of_fit_ref 1.010
_refine_ls_hydrogen_treatment mixed
_refine_ls_matrix_type full
_refine_ls_number_parameters 235
_refine_ls_number_reflns 5056
_refine_ls_number_restraints 0
_refine_ls_restrained_S_all 1.010
_refine_ls_R_factor_all 0.0992
_refine_ls_R_factor_gt 0.0509
_refine_ls_shift/su_max 0.000
_refine_ls_shift/su_mean 0.000
_refine_ls_structure_factor_coef Fsqd
_refine_ls_weighting_details 'w=1/[\s^2^(Fo^2^)+(0.0448P)^2^+1.1286P] where P=(Fo^2^+2Fc^2^)/3'
_refine_ls_weighting_scheme calc
_refine_ls_wR_factor_gt 0.1015
_refine_ls_wR_factor_ref 0.1243
_reflns_number_gt 3210
_reflns_number_total 5056
_reflns_threshold_expression 'I > 2\s(I)'
_cod_data_source_file ld2140sup1.cif
_cod_data_source_block III
_cod_database_code 2242207
_shelx_space_group_comment
;
The symmetry employed for this shelxl refinement is uniquely defined
by the following loop, which should always be used as a source of
symmetry information in preference to the above space-group names.
They are only intended as comments.
;
_shelx_estimated_absorpt_t_min 0.978
_shelx_estimated_absorpt_t_max 0.982
_shelxl_version_number 2014/6

loop_
_space_group_symop_operation_xyz
'x, y, z'
'-x+1/2, -y, z+1/2'
'-x, y+1/2, -z+1/2'
'x+1/2, -y+1/2, -z'
'-x, -y, -z'
'x-1/2, y, -z-1/2'
'x, -y-1/2, z-1/2'
'-x-1/2, y-1/2, z'

loop_
_atom_site_type_symbol
_atom_site_label
_atom_site_fract_x
_atom_site_fract_y
_atom_site_fract_z
_atom_site_U_iso_or_equiv
_atom_site_adp_type
_atom_site_calc_flag
_atom_site_occupancy
O O1 0.91018(15) 0.32972(6) 0.24687(5) 0.0195(3) Uani d 1
O O2 1.28067(16) 0.39316(7) 0.39546(6) 0.0277(3) Uani d 1
O O3 1.05101(18) 0.54938(6) 0.41859(6) 0.0284(3) Uani d 1
O O4 0.71389(17) 0.48551(6) 0.25953(6) 0.0247(3) Uani d 1
C C1 0.7904(2) 0.39619(8) 0.33006(7) 0.0154(3) Uani d 1
H H1 0.6777 0.3746 0.3193 0.019 Uiso calc 1
C C2 0.9331(2) 0.35860(8) 0.29593(7) 0.0156(3) Uani d 1
N N3 1.09219(18) 0.36122(7) 0.32247(6) 0.0169(3) Uani d 1
H H3 1.178(2) 0.3463(10) 0.3014(9) 0.020 Uiso d 1
C C4 1.1346(2) 0.39341(9) 0.37714(7) 0.0176(3) Uani d 1
C C5 0.9888(2) 0.42888(8) 0.41126(8) 0.0159(3) Uani d 1
H H5 1.0146 0.4280 0.4562 0.019 Uiso calc 1
C C6 0.9822(2) 0.50346(9) 0.38999(8) 0.0197(4) Uani d 1
N N7 0.89576(19) 0.51620(7) 0.33590(7) 0.0196(3) Uani d 1
H H7 0.902(3) 0.5588(10) 0.3194(9) 0.024 Uiso d 1
C C8 0.7939(2) 0.46953(9) 0.30509(8) 0.0177(3) Uani d 1
C C9 0.8163(2) 0.39217(8) 0.40019(7) 0.0157(3) Uani d 1
C C10 0.8217(2) 0.31744(8) 0.42225(7) 0.0157(3) Uani d 1
C C11 0.7451(2) 0.26429(9) 0.38892(8) 0.0200(4) Uani d 1
H H11 0.6928 0.2740 0.3505 0.024 Uiso calc 1
C C12 0.7444(2) 0.19734(9) 0.41138(8) 0.0229(4) Uani d 1
H H12 0.6912 0.1618 0.3883 0.027 Uiso calc 1
C C13 0.8208(2) 0.18232(9) 0.46704(8) 0.0226(4) Uani d 1
H H13 0.8210 0.1365 0.4821 0.027 Uiso calc 1
C C14 0.8969(2) 0.23430(9) 0.50061(8) 0.0218(4) Uani d 1
H H14 0.9496 0.2242 0.5389 0.026 Uiso calc 1
C C15 0.8965(2) 0.30139(9) 0.47846(8) 0.0196(4) Uani d 1
H H15 0.9482 0.3368 0.5021 0.024 Uiso calc 1
C C16 0.6721(2) 0.43004(9) 0.43480(8) 0.0205(4) Uani d 1
H H16A 0.6658 0.4777 0.4205 0.031 Uiso calc 1
H H16B 0.6965 0.4295 0.4789 0.031 Uiso calc 1
H H16C 0.5623 0.4071 0.4270 0.031 Uiso calc 1
O O5 0.91561(18) 0.64557(7) 0.28362(6) 0.0289(3) Uani d 1
N N1 0.84929(19) 0.65410(7) 0.18198(7) 0.0212(3) Uani d 1
C C17 0.8439(2) 0.67440(9) 0.24001(8) 0.0232(4) Uani d 1
H H17 0.7793 0.7146 0.2489 0.028 Uiso calc 1
C C18 0.9381(3) 0.59137(10) 0.16458(9) 0.0284(4) Uani d 1
H H18A 1.0181 0.5782 0.1972 0.043 Uiso calc 1
H H18B 1.0020 0.5991 0.1265 0.043 Uiso calc 1
H H18C 0.8541 0.5545 0.1583 0.043 Uiso calc 1
C C19 0.7595(3) 0.69190(10) 0.13395(9) 0.0273(4) Uani d 1
H H19A 0.6956 0.7301 0.1523 0.041 Uiso calc 1
H H19B 0.6795 0.6611 0.1128 0.041 Uiso calc 1
H H19C 0.8431 0.7099 0.1044 0.041 Uiso calc 1

loop_
_atom_site_aniso_label
_atom_site_aniso_U_11
_atom_site_aniso_U_22
_atom_site_aniso_U_33
_atom_site_aniso_U_12
_atom_site_aniso_U_13
_atom_site_aniso_U_23
O1 0.0215(6) 0.0208(6) 0.0164(6) 0.0008(5) -0.0011(5) -0.0023(5)
O2 0.0151(6) 0.0414(8) 0.0265(7) -0.0016(6) -0.0042(5) -0.0007(6)
O3 0.0373(8) 0.0194(7) 0.0286(7) -0.0081(6) -0.0075(6) -0.0011(5)
O4 0.0294(7) 0.0235(7) 0.0213(6) 0.0040(5) -0.0068(5) 0.0021(5)
C1 0.0142(8) 0.0162(8) 0.0160(8) -0.0006(6) -0.0027(6) 0.0005(6)
C2 0.0166(8) 0.0145(8) 0.0156(8) -0.0004(6) 0.0002(6) 0.0030(6)
N3 0.0127(7) 0.0211(7) 0.0168(7) 0.0026(6) 0.0007(5) 0.0004(6)
C4 0.0176(8) 0.0189(8) 0.0162(8) -0.0033(6) -0.0018(6) 0.0029(7)
C5 0.0155(8) 0.0174(8) 0.0148(8) -0.0029(6) -0.0014(6) -0.0001(6)
C6 0.0189(8) 0.0194(8) 0.0207(9) -0.0007(7) -0.0009(7) -0.0003(7)
N7 0.0235(8) 0.0153(7) 0.0200(7) -0.0010(6) -0.0029(6) 0.0019(6)
C8 0.0168(8) 0.0186(8) 0.0177(8) 0.0036(6) 0.0010(6) -0.0019(7)
C9 0.0140(8) 0.0190(8) 0.0141(8) -0.0015(6) -0.0009(6) -0.0009(6)
C10 0.0140(8) 0.0178(8) 0.0152(8) -0.0023(6) 0.0037(6) 0.0002(6)
C11 0.0221(9) 0.0217(9) 0.0162(8) -0.0031(7) -0.0002(7) 0.0002(7)
C12 0.0269(9) 0.0203(9) 0.0216(9) -0.0052(7) 0.0030(7) -0.0032(7)
C13 0.0255(10) 0.0193(9) 0.0231(9) 0.0006(7) 0.0050(7) 0.0023(7)
C14 0.0220(9) 0.0249(9) 0.0185(8) 0.0002(7) -0.0006(7) 0.0027(7)
C15 0.0198(9) 0.0208(9) 0.0183(8) -0.0028(7) -0.0003(7) -0.0007(7)
C16 0.0168(8) 0.0246(9) 0.0200(8) 0.0004(7) 0.0015(7) -0.0014(7)
O5 0.0420(8) 0.0229(7) 0.0218(7) -0.0009(6) -0.0041(6) 0.0037(5)
N1 0.0230(8) 0.0195(7) 0.0210(7) 0.0020(6) -0.0005(6) 0.0007(6)
C17 0.0286(10) 0.0169(8) 0.0240(9) -0.0006(7) 0.0012(8) 0.0011(7)
C18 0.0328(11) 0.0249(10) 0.0276(10) 0.0060(8) 0.0064(8) -0.0001(8)
C19 0.0317(11) 0.0259(10) 0.0244(9) -0.0014(8) -0.0075(8) 0.0049(8)

loop_
_atom_type_symbol
_atom_type_description
_atom_type_scat_dispersion_real
_atom_type_scat_dispersion_imag
_atom_type_scat_source
C C 0.0033 0.0016 'International Tables Vol C Tables 4.2.6.8 and 6.1.1.4'
H H 0.0000 0.0000 'International Tables Vol C Tables 4.2.6.8 and 6.1.1.4'
N N 0.0061 0.0033 'International Tables Vol C Tables 4.2.6.8 and 6.1.1.4'
O O 0.0106 0.0060 'International Tables Vol C Tables 4.2.6.8 and 6.1.1.4'

loop_
_geom_angle_atom_site_label_1
_geom_angle_atom_site_label_2
_geom_angle_atom_site_label_3
_geom_angle
C2 C1 C8 105.18(13)
C2 C1 C9 111.30(13)
C8 C1 C9 113.43(13)
C2 C1 H1 108.9
C8 C1 H1 108.9
C9 C1 H1 108.9
O1 C2 N3 121.31(15)
O1 C2 C1 122.78(15)
N3 C2 C1 115.87(14)
C2 N3 C4 126.58(15)
C2 N3 H3 117.7(13)
C4 N3 H3 115.2(13)
O2 C4 N3 120.51(16)
O2 C4 C5 122.95(15)
N3 C4 C5 116.53(14)
C4 C5 C6 107.97(14)
C4 C5 C9 111.32(13)
C6 C5 C9 111.39(14)
C4 C5 H5 108.7
C6 C5 H5 108.7
C9 C5 H5 108.7
O3 C6 N7 121.43(16)
O3 C6 C5 122.02(15)
N7 C6 C5 116.55(15)
C6 N7 C8 125.29(15)
C6 N7 H7 118.5(13)
C8 N7 H7 116.2(13)
O4 C8 N7 121.65(16)
O4 C8 C1 121.45(15)
N7 C8 C1 116.88(14)
C10 C9 C16 108.70(13)
C10 C9 C5 111.53(13)
C16 C9 C5 109.69(13)
C10 C9 C1 111.25(13)
C16 C9 C1 111.43(13)
C5 C9 C1 104.20(13)
C15 C10 C11 118.01(15)
C15 C10 C9 120.04(14)
C11 C10 C9 121.86(14)
C12 C11 C10 120.78(16)
C12 C11 H11 119.6
C10 C11 H11 119.6
C13 C12 C11 120.33(17)
C13 C12 H12 119.8
C11 C12 H12 119.8
C12 C13 C14 119.61(17)
C12 C13 H13 120.2
C14 C13 H13 120.2
C13 C14 C15 120.16(17)
C13 C14 H14 119.9
C15 C14 H14 119.9
C10 C15 C14 121.10(16)
C10 C15 H15 119.5
C14 C15 H15 119.5
C9 C16 H16A 109.5
C9 C16 H16B 109.5
H16A C16 H16B 109.5
C9 C16 H16C 109.5
H16A C16 H16C 109.5
H16B C16 H16C 109.5
C17 N1 C18 120.96(15)
C17 N1 C19 121.26(15)
C18 N1 C19 117.71(15)
O5 C17 N1 125.66(17)
O5 C17 H17 117.2
N1 C17 H17 117.2
N1 C18 H18A 109.5
N1 C18 H18B 109.5
H18A C18 H18B 109.5
N1 C18 H18C 109.5
H18A C18 H18C 109.5
H18B C18 H18C 109.5
N1 C19 H19A 109.5
N1 C19 H19B 109.5
H19A C19 H19B 109.5
N1 C19 H19C 109.5
H19A C19 H19C 109.5
H19B C19 H19C 109.5

loop_
_geom_bond_atom_site_label_1
_geom_bond_atom_site_label_2
_geom_bond_distance
O1 C2 1.2209(19)
O2 C4 1.205(2)
O3 C6 1.214(2)
O4 C8 1.213(2)
C1 C2 1.524(2)
C1 C8 1.528(2)
C1 C9 1.543(2)
C1 H1 1.0000
C2 N3 1.368(2)
N3 C4 1.386(2)
N3 H3 0.861(19)
C4 C5 1.523(2)
C5 C6 1.525(2)
C5 C9 1.541(2)
C5 H5 1.0000
C6 N7 1.380(2)
N7 C8 1.380(2)
N7 H7 0.90(2)
C9 C10 1.533(2)
C9 C16 1.540(2)
C10 C15 1.392(2)
C10 C11 1.398(2)
C11 C12 1.392(2)
C11 H11 0.9500
C12 C13 1.382(3)
C12 H12 0.9500
C13 C14 1.382(2)
C13 H13 0.9500
C14 C15 1.392(2)
C14 H14 0.9500
C15 H15 0.9500
C16 H16A 0.9800
C16 H16B 0.9800
C16 H16C 0.9800
O5 C17 1.237(2)
N1 C17 1.325(2)
N1 C18 1.454(2)
N1 C19 1.458(2)
C17 H17 0.9500
C18 H18A 0.9800
C18 H18B 0.9800
C18 H18C 0.9800
C19 H19A 0.9800
C19 H19B 0.9800
C19 H19C 0.9800

loop_
_geom_hbond_atom_site_label_D
_geom_hbond_atom_site_label_H
_geom_hbond_atom_site_label_A
_geom_hbond_site_symmetry_A
_geom_hbond_distance_DH
_geom_hbond_distance_HA
_geom_hbond_distance_DA
_geom_hbond_angle_DHA
N3 H3 O1 6_656 0.861(19) 2.12(2) 2.9650(19) 168.3(18)
N7 H7 O5 . 0.90(2) 1.86(2) 2.7682(19) 178.6(18)

loop_
_geom_torsion_atom_site_label_1
_geom_torsion_atom_site_label_2
_geom_torsion_atom_site_label_3
_geom_torsion_atom_site_label_4
_geom_torsion
C8 C1 C2 O1 -88.55(18)
C9 C1 C2 O1 148.23(15)
C8 C1 C2 N3 89.02(16)
C9 C1 C2 N3 -34.20(19)
O1 C2 N3 C4 178.71(15)
C1 C2 N3 C4 1.1(2)
C2 N3 C4 O2 -178.77(16)
C2 N3 C4 C5 0.6(2)
O2 C4 C5 C6 87.7(2)
N3 C4 C5 C6 -91.58(17)
O2 C4 C5 C9 -149.71(16)
N3 C4 C5 C9 31.0(2)
C4 C5 C6 O3 -96.53(19)
C9 C5 C6 O3 140.95(17)
C4 C5 C6 N7 82.61(18)
C9 C5 C6 N7 -39.9(2)
O3 C6 N7 C8 -170.25(17)
C5 C6 N7 C8 10.6(2)
C6 N7 C8 O4 175.77(16)
C6 N7 C8 C1 -5.8(2)
C2 C1 C8 O4 87.35(18)
C9 C1 C8 O4 -150.80(15)
C2 C1 C8 N7 -91.04(16)
C9 C1 C8 N7 30.8(2)
C4 C5 C9 C10 60.15(17)
C6 C5 C9 C10 -179.28(13)
C4 C5 C9 C16 -179.36(13)
C6 C5 C9 C16 -58.79(18)
C4 C5 C9 C1 -59.96(16)
C6 C5 C9 C1 60.61(16)
C2 C1 C9 C10 -58.45(17)
C8 C1 C9 C10 -176.82(13)
C2 C1 C9 C16 -179.93(13)
C8 C1 C9 C16 61.69(18)
C2 C1 C9 C5 61.86(16)
C8 C1 C9 C5 -56.52(17)
C16 C9 C10 C15 -77.40(18)
C5 C9 C10 C15 43.7(2)
C1 C9 C10 C15 159.54(15)
C16 C9 C10 C11 99.18(17)
C5 C9 C10 C11 -139.75(16)
C1 C9 C10 C11 -23.9(2)
C15 C10 C11 C12 -0.2(2)
C9 C10 C11 C12 -176.84(16)
C10 C11 C12 C13 -0.4(3)
C11 C12 C13 C14 0.5(3)
C12 C13 C14 C15 0.0(3)
C11 C10 C15 C14 0.7(2)
C9 C10 C15 C14 177.42(15)
C13 C14 C15 C10 -0.6(3)
C18 N1 C17 O5 3.0(3)
C19 N1 C17 O5 179.89(18)

_cod_database_fobs_code 2242207
